data_1542147
loop_
_publ_author_name
'Ng, H.N.'
'Calvo, C.'

_publ_section_title
;
 The crystal structure of K Al P2 O7
;
_journal_name_full 'Canadian Journal of Chemistry'
_journal_page_first 2613
_journal_page_last 2620
_journal_volume 51
_journal_year 1973
_chemical_formula_sum 'Al K O7 P2'
_chemical_name_systematic 'K Al (P2 O7)'
_space_group_IT_number 14
_symmetry_space_group_name_Hall '-P 2ybc'
_symmetry_space_group_name_H-M 'P 1 21/c 1'
_cell_angle_alpha 90
_cell_angle_beta 106.69
_cell_angle_gamma 90
_cell_formula_units_Z 4
_cell_length_a 7.308
_cell_length_b 9.662
_cell_length_c 8.025
_cell_volume 542.773
_citation_journal_id_ASTM CJCHAG
_cod_data_source_file Ng_CJCHAG_1973_1002.cif
_cod_data_source_block Al1K1O7P2
_cod_original_cell_volume 542.7731
_cod_original_formula_sum 'Al1 K1 O7 P2'
_cod_database_code 1542147

loop_
_symmetry_equiv_pos_as_xyz
x,y,z
-x,y+1/2,-z+1/2
-x,-y,-z
x,-y-1/2,z-1/2

loop_
_atom_site_label
_atom_site_type_symbol
_atom_site_fract_x
_atom_site_fract_y
_atom_site_fract_z
_atom_site_occupancy
_atom_site_U_iso_or_equiv
O7 O-2 0.445 0.7835 0.2451 1 0.0
O3 O-2 0.6363 0.5725 0.2356 1 0.0
K1 K+1 0.18038 0.31735 0.05451 1 0.0
O4 O-2 0.149 0.5905 0.5215 1 0.0
O5 O-2 0.3216 0.6053 0.0046 1 0.0
O1 O-2 0.3305 0.9514 0.8071 1 0.0
P1 P+5 0.43728 0.6327 0.18908 1 0.0
O6 O-2 0.9833 0.4959 0.2238 1 0.0
O2 O-2 0.0865 0.7397 0.2553 1 0.0
P2 P+5 0.12959 0.90439 0.83234 1 0.0
Al1 Al+3 0.2369 0.59985 0.76048 1 0.0
